data_7236504
loop_
_publ_author_name
'Wongsa, N.'
'Kanokmedhakul, K.'
'Boonmak, J.'
'Youngme, S.'
'Kanokmedhakul, S.'

_publ_section_title
;
 Bicyclic lactones and racemic mixtures of dimeric styrylpyrones from the
 leaves of Miliusa velutina
;
_journal_issue 41
_journal_name_full 'RSC Advances'
_journal_page_first 25285
_journal_paper_doi 10.1039/C7RA01609C
_journal_volume 7
_journal_year 2017
_chemical_absolute_configuration unk
_chemical_formula_sum 'C30 H28 O8'
_chemical_formula_weight 516.52
_chemical_name_systematic
;
Velutinindimer B 
;
_space_group_crystal_system orthorhombic
_space_group_IT_number 33
_space_group_name_Hall 'P 2c -2n'
_space_group_name_H-M_alt 'P n a 21'
_atom_sites_solution_hydrogens geom
_audit_creation_method SHELXL-2014/7
_audit_update_record
;
2015-07-27 deposited with the CCDC.
2017-04-18 downloaded from the CCDC.
;
_cell_angle_alpha 90
_cell_angle_beta 90
_cell_angle_gamma 90
_cell_formula_units_Z 8
_cell_length_a 23.725(4)
_cell_length_b 5.5211(10)
_cell_length_c 39.408(7)
_cell_measurement_temperature 293(2)
_cell_volume 5162.0(16)
_computing_cell_refinement 'SAINT (Bruker, 2014)'
_computing_data_collection BrukerAPEX2
_computing_data_reduction 'SAINT (Bruker, 2014)'
_computing_molecular_graphics SHELXL
_computing_publication_material SHELXL
_computing_structure_refinement 'SHELXL-2014/7 (Sheldrick, 2014)'
_computing_structure_solution 'SHELXL-2014/7 (Sheldrick, 2014)'
_diffrn_ambient_temperature 293(2)
_diffrn_measured_fraction_theta_full 0.999
_diffrn_measured_fraction_theta_max 0.999
_diffrn_measurement_device_type
;
Bruker D8 QUEST PHOTON 100
;
_diffrn_measurement_method '\fand\w scans'
_diffrn_radiation_type MoK\a
_diffrn_radiation_wavelength 0.71073
_diffrn_reflns_av_R_equivalents 0.0929
_diffrn_reflns_av_unetI/netI 0.0445
_diffrn_reflns_Laue_measured_fraction_full 0.999
_diffrn_reflns_Laue_measured_fraction_max 0.999
_diffrn_reflns_limit_h_max 29
_diffrn_reflns_limit_h_min -29
_diffrn_reflns_limit_k_max 6
_diffrn_reflns_limit_k_min -6
_diffrn_reflns_limit_l_max 49
_diffrn_reflns_limit_l_min -49
_diffrn_reflns_number 135470
_diffrn_reflns_point_group_measured_fraction_full 0.998
_diffrn_reflns_point_group_measured_fraction_max 0.997
_diffrn_reflns_theta_full 25.242
_diffrn_reflns_theta_max 26.399
_diffrn_reflns_theta_min 3.102
_diffrn_source 'fine-focus sealed tube'
_exptl_absorpt_coefficient_mu 0.096
_exptl_absorpt_correction_T_max 0.7454
_exptl_absorpt_correction_T_min 0.6868
_exptl_absorpt_correction_type multi-scan
_exptl_absorpt_process_details 'SADABS 2014/5'
_exptl_crystal_colour colourless
_exptl_crystal_density_diffrn 1.329
_exptl_crystal_description needle
_exptl_crystal_F_000 2176
_exptl_crystal_size_max 0.480
_exptl_crystal_size_mid 0.240
_exptl_crystal_size_min 0.150
_refine_diff_density_max 0.399
_refine_diff_density_min -0.312
_refine_diff_density_rms 0.039
_refine_ls_abs_structure_details
;
 Flack x determined using 2756 quotients [(I+)-(I-)]/[(I+)+(I-)]
 (Parsons, Flack and Wagner, Acta Cryst. B69 (2013) 249-259).
;
_refine_ls_abs_structure_Flack 0.3(3)
_refine_ls_extinction_method none
_refine_ls_goodness_of_fit_ref 1.021
_refine_ls_hydrogen_treatment constr
_refine_ls_matrix_type full
_refine_ls_number_parameters 693
_refine_ls_number_reflns 10518
_refine_ls_number_restraints 19
_refine_ls_restrained_S_all 1.029
_refine_ls_R_factor_all 0.1017
_refine_ls_R_factor_gt 0.0508
_refine_ls_shift/su_max 0.000
_refine_ls_shift/su_mean 0.000
_refine_ls_structure_factor_coef Fsqd
_refine_ls_weighting_details 'w=1/[\s^2^(Fo^2^)+(0.0486P)^2^+2.1299P] where P=(Fo^2^+2Fc^2^)/3'
_refine_ls_weighting_scheme calc
_refine_ls_wR_factor_gt 0.1043
_refine_ls_wR_factor_ref 0.1225
_reflns_Friedel_coverage 0.967
_reflns_Friedel_fraction_full 0.998
_reflns_Friedel_fraction_max 0.995
_reflns_number_gt 6940
_reflns_number_total 10518
_reflns_threshold_expression 'I > 2\s(I)'
_cod_data_source_file c7ra01609c2.cif
_cod_data_source_block C10
_cod_database_code 7236504
_shelx_shelxl_version_number 2014/7
_shelx_space_group_comment
;
The symmetry employed for this shelxl refinement is uniquely defined
by the following loop, which should always be used as a source of
symmetry information in preference to the above space-group names.
They are only intended as comments.
;
_shelx_estimated_absorpt_t_min 0.955
_shelx_estimated_absorpt_t_max 0.986

loop_
_space_group_symop_operation_xyz
'x, y, z'
'-x, -y, z+1/2'
'x+1/2, -y+1/2, z'
'-x+1/2, y+1/2, z+1/2'

loop_
_atom_site_label
_atom_site_type_symbol
_atom_site_fract_x
_atom_site_fract_y
_atom_site_fract_z
_atom_site_U_iso_or_equiv
_atom_site_adp_type
_atom_site_occupancy
_atom_site_site_symmetry_order
_atom_site_calc_flag
_atom_site_refinement_flags_posn
_atom_site_refinement_flags_adp
C1 C 0.38801(17) 1.3186(8) 0.35398(11) 0.0372(10) Uani 1 1 d . .
C2 C 0.3980(2) 1.1373(10) 0.29755(12) 0.0502(12) Uani 1 1 d . .
C3 C 0.3610(2) 1.3197(11) 0.28355(13) 0.0570(14) Uani 1 1 d . .
H3 H 0.3503 1.3073 0.2609 0.068 Uiso 1 1 calc R U
C4 C 0.3419(2) 1.5032(10) 0.30165(12) 0.0512(13) Uani 1 1 d . .
C5 C 0.35558(19) 1.5324(8) 0.33828(11) 0.0438(11) Uani 1 1 d . .
H5 H 0.3741 1.6876 0.3429 0.053 Uiso 1 1 calc R U
C6 C 0.2863(3) 1.6738(16) 0.25800(18) 0.102(3) Uani 1 1 d . .
H6A H 0.2624 1.8111 0.2539 0.153 Uiso 1 1 calc R U
H6B H 0.2648 1.5276 0.2554 0.153 Uiso 1 1 calc R U
H6C H 0.3168 1.6745 0.2420 0.153 Uiso 1 1 calc R U
C7 C 0.30552(18) 1.4855(8) 0.36298(10) 0.0375(10) Uani 1 1 d . .
H7 H 0.3089 1.5942 0.3825 0.045 Uiso 1 1 calc R U
C8 C 0.24543(18) 1.4909(8) 0.35017(10) 0.0372(10) Uani 1 1 d . .
C9 C 0.22450(19) 1.3198(8) 0.32729(11) 0.0433(11) Uani 1 1 d . .
H9 H 0.2470 1.1895 0.3209 0.052 Uiso 1 1 calc R U
C10 C 0.1710(2) 1.3416(9) 0.31407(12) 0.0498(12) Uani 1 1 d . .
H10 H 0.1576 1.2254 0.2990 0.060 Uiso 1 1 calc R U
C11 C 0.13708(19) 1.5344(9) 0.32300(11) 0.0442(11) Uani 1 1 d . .
C12 C 0.1564(2) 1.7047(9) 0.34559(13) 0.0458(12) Uani 1 1 d . .
H12 H 0.1336 1.8340 0.3520 0.055 Uiso 1 1 calc R U
C13 C 0.21069(19) 1.6814(8) 0.35887(12) 0.0437(11) Uani 1 1 d . .
H13 H 0.2238 1.7976 0.3740 0.052 Uiso 1 1 calc R U
C14 C 0.0475(2) 1.7310(11) 0.31648(18) 0.0708(17) Uani 1 1 d . .
H14A H 0.0646 1.8811 0.3097 0.106 Uiso 1 1 calc R U
H14B H 0.0405 1.7339 0.3405 0.106 Uiso 1 1 calc R U
H14C H 0.0126 1.7098 0.3046 0.106 Uiso 1 1 calc R U
C15 C 0.33221(18) 1.2394(8) 0.37191(12) 0.0399(11) Uani 1 1 d . .
H15 H 0.3140 1.1118 0.3585 0.048 Uiso 1 1 calc R U
C16 C 0.33223(19) 1.1683(8) 0.40849(11) 0.0399(11) Uani 1 1 d . .
C17 C 0.3692(2) 0.8710(9) 0.44746(12) 0.0525(13) Uani 1 1 d . .
C18 C 0.3386(2) 0.9837(9) 0.47335(12) 0.0557(13) Uani 1 1 d . .
H18 H 0.3398 0.9207 0.4952 0.067 Uiso 1 1 calc R U
C19 C 0.3075(3) 1.1823(10) 0.46701(14) 0.0597(15) Uani 1 1 d . .
C20 C 0.3044(2) 1.2773(10) 0.43338(14) 0.0582(15) Uani 1 1 d . .
H20 H 0.2829 1.4147 0.4289 0.070 Uiso 1 1 calc R U
C21 C 0.2732(3) 1.2140(13) 0.52388(16) 0.092(3) Uani 1 1 d . .
H21A H 0.2549 1.0591 0.5232 0.139 Uiso 1 1 calc R U
H21B H 0.2517 1.3231 0.5377 0.139 Uiso 1 1 calc R U
H21C H 0.3103 1.1961 0.5333 0.139 Uiso 1 1 calc R U
C22 C 0.43439(18) 1.3987(8) 0.37720(11) 0.0414(10) Uani 1 1 d . .
H22 H 0.4252 1.5091 0.3941 0.050 Uiso 1 1 calc R U
C23 C 0.48692(18) 1.3256(8) 0.37554(11) 0.0430(11) Uani 1 1 d . .
H23 H 0.4949 1.2071 0.3595 0.052 Uiso 1 1 calc R U
C24 C 0.53446(18) 1.4103(9) 0.39626(11) 0.0433(11) Uani 1 1 d . .
C25 C 0.5842(2) 1.2804(11) 0.39617(17) 0.0655(16) Uani 1 1 d . .
H25 H 0.5863 1.1393 0.3833 0.079 Uiso 1 1 calc R U
C26 C 0.6309(3) 1.3523(16) 0.4144(2) 0.091(2) Uani 1 1 d . .
H26 H 0.6637 1.2607 0.4138 0.109 Uiso 1 1 calc R U
C27 C 0.6285(3) 1.5562(17) 0.43308(17) 0.089(2) Uani 1 1 d . .
C28 C 0.5804(3) 1.6919(13) 0.43380(15) 0.0759(19) Uani 1 1 d . .
H28 H 0.5791 1.8338 0.4465 0.091 Uiso 1 1 calc R U
C29 C 0.5334(2) 1.6174(10) 0.41554(13) 0.0560(13) Uani 1 1 d . .
H29 H 0.5006 1.7095 0.4164 0.067 Uiso 1 1 calc R U
C30 C 0.6870(5) 1.784(2) 0.4679(3) 0.179(6) Uani 1 1 d . U
H30A H 0.7269 1.7998 0.4715 0.215 Uiso 1 1 calc R U
H30B H 0.6686 1.7598 0.4894 0.215 Uiso 1 1 calc R U
H30C H 0.6728 1.9282 0.4574 0.215 Uiso 1 1 calc R U
C31 C 0.42567(17) 0.2131(8) 0.63068(11) 0.0358(10) Uani 1 1 d . .
H31 H 0.4435 0.3408 0.6442 0.043 Uiso 1 1 calc R U
C32 C 0.42483(19) 0.2867(8) 0.59456(12) 0.0391(10) Uani 1 1 d . .
C33 C 0.4523(2) 0.1823(9) 0.56934(13) 0.0560(14) Uani 1 1 d . .
H33 H 0.4745 0.0466 0.5735 0.067 Uiso 1 1 calc R U
C34 C 0.4480(2) 0.2774(10) 0.53568(14) 0.0592(15) Uani 1 1 d . .
C35 C 0.4157(2) 0.4745(9) 0.52951(12) 0.0552(13) Uani 1 1 d . .
H35 H 0.4136 0.5380 0.5077 0.066 Uiso 1 1 calc R U
C36 C 0.3851(2) 0.5846(10) 0.55635(12) 0.0510(12) Uani 1 1 d . .
C37 C 0.4807(3) 0.2539(13) 0.47850(16) 0.092(2) Uani 1 1 d . U
H37A H 0.5017 0.1450 0.4643 0.138 Uiso 1 1 calc R U
H37B H 0.4990 0.4090 0.4789 0.138 Uiso 1 1 calc R U
H37C H 0.4432 0.2716 0.4697 0.138 Uiso 1 1 calc R U
C38 C 0.37031(18) 0.1277(8) 0.64889(10) 0.0348(10) Uani 1 1 d . .
C39 C 0.32227(17) 0.0622(8) 0.62597(10) 0.0386(10) Uani 1 1 d . .
H39 H 0.3294 -0.0504 0.6089 0.046 Uiso 1 1 calc R U
C40 C 0.27106(18) 0.1504(8) 0.62790(12) 0.0435(11) Uani 1 1 d . .
H40 H 0.2650 0.2693 0.6442 0.052 Uiso 1 1 calc R U
C41 C 0.22230(19) 0.0825(9) 0.60720(11) 0.0452(11) Uani 1 1 d . .
C42 C 0.2208(2) -0.1264(10) 0.58758(12) 0.0559(13) Uani 1 1 d . .
H42 H 0.2518 -0.2295 0.5869 0.067 Uiso 1 1 calc R U
C43 C 0.1721(3) -0.1812(13) 0.56872(15) 0.079(2) Uani 1 1 d . .
H43 H 0.1708 -0.3184 0.5550 0.094 Uiso 1 1 calc R U
C44 C 0.1256(2) -0.0258(16) 0.57085(17) 0.080(2) Uani 1 1 d . .
C45 C 0.1271(3) 0.1729(15) 0.59023(19) 0.086(2) Uani 1 1 d . .
H45 H 0.0957 0.2737 0.5915 0.104 Uiso 1 1 calc R U
C46 C 0.1744(2) 0.2270(11) 0.60796(17) 0.0645(16) Uani 1 1 d . .
H46 H 0.1749 0.3667 0.6212 0.077 Uiso 1 1 calc R U
C47 C 0.0722(6) -0.247(2) 0.5363(3) 0.157(5) Uani 1 1 d . .
H47A H 0.0976 -0.2273 0.5176 0.189 Uiso 1 1 calc R U
H47B H 0.0346 -0.2715 0.5280 0.189 Uiso 1 1 calc R U
H47C H 0.0835 -0.3849 0.5495 0.189 Uiso 1 1 calc R U
C48 C 0.40256(17) -0.0946(8) 0.66274(10) 0.0347(10) Uani 1 1 d . .
H48 H 0.3843 -0.2463 0.6559 0.042 Uiso 1 1 calc R U
C49 C 0.45384(18) -0.0327(7) 0.63892(10) 0.0355(10) Uani 1 1 d . .
H49 H 0.4525 -0.1368 0.6188 0.043 Uiso 1 1 calc R U
C50 C 0.41418(18) -0.0907(8) 0.69940(11) 0.0397(10) Uani 1 1 d . .
C51 C 0.3936(2) 0.0810(9) 0.71968(11) 0.0473(11) Uani 1 1 d . .
H51 H 0.4016 0.0736 0.7428 0.057 Uiso 1 1 calc R U
C52 C 0.3595(2) 0.2781(8) 0.70719(12) 0.0430(11) Uani 1 1 d . .
C53 C 0.4670(3) -0.2911(12) 0.74275(14) 0.0753(18) Uani 1 1 d . .
H53A H 0.4908 -0.4304 0.7454 0.113 Uiso 1 1 calc R U
H53B H 0.4356 -0.3032 0.7580 0.113 Uiso 1 1 calc R U
H53C H 0.4882 -0.1472 0.7478 0.113 Uiso 1 1 calc R U
C54 C 0.51255(17) -0.0339(8) 0.65322(9) 0.0351(10) Uani 1 1 d . .
C55 C 0.5504(2) -0.2134(8) 0.64404(12) 0.0434(11) Uani 1 1 d . .
H55 H 0.5392 -0.3291 0.6283 0.052 Uiso 1 1 calc R U
C56 C 0.6045(2) -0.2266(9) 0.65761(13) 0.0515(13) Uani 1 1 d . .
H56 H 0.6291 -0.3488 0.6510 0.062 Uiso 1 1 calc R U
C57 C 0.62069(19) -0.0558(9) 0.68096(12) 0.0491(12) Uani 1 1 d . .
C58 C 0.5838(2) 0.1240(10) 0.69081(13) 0.0571(14) Uani 1 1 d . .
H58 H 0.5946 0.2368 0.7071 0.068 Uiso 1 1 calc R U
C59 C 0.53083(19) 0.1360(9) 0.67640(12) 0.0476(12) Uani 1 1 d . .
H59 H 0.5068 0.2620 0.6825 0.057 Uiso 1 1 calc R U
C60 C 0.7141(2) -0.2194(12) 0.68492(18) 0.0764(18) Uani 1 1 d . .
H60A H 0.7221 -0.1942 0.6613 0.115 Uiso 1 1 calc R U
H60B H 0.6999 -0.3807 0.6882 0.115 Uiso 1 1 calc R U
H60C H 0.7480 -0.1985 0.6979 0.115 Uiso 1 1 calc R U
O1 O 0.41015(13) 1.1385(5) 0.33159(7) 0.0448(8) Uani 1 1 d . .
O2 O 0.41977(15) 0.9769(8) 0.28140(8) 0.0661(10) Uani 1 1 d . .
O3 O 0.30809(15) 1.6860(7) 0.29151(9) 0.0670(11) Uani 1 1 d . .
O4 O 0.08438(14) 1.5362(7) 0.30866(9) 0.0626(10) Uani 1 1 d . .
O5 O 0.36376(13) 0.9664(5) 0.41441(7) 0.0460(8) Uani 1 1 d . .
O6 O 0.4006(2) 0.6996(7) 0.44980(9) 0.0746(12) Uani 1 1 d . .
O7 O 0.2773(2) 1.3108(8) 0.48961(10) 0.0877(15) Uani 1 1 d . .
O8 O 0.6780(3) 1.6109(16) 0.44961(18) 0.155(3) Uani 1 1 d . .
O9 O 0.39202(14) 0.4875(6) 0.58906(7) 0.0464(8) Uani 1 1 d . .
O10 O 0.3533(2) 0.7532(7) 0.55439(10) 0.0746(12) Uani 1 1 d . .
O11 O 0.4780(2) 0.1580(8) 0.51244(10) 0.0898(15) Uani 1 1 d . U
O12 O 0.35058(12) 0.3019(5) 0.67337(7) 0.0421(7) Uani 1 1 d . .
O13 O 0.33747(15) 0.4289(7) 0.72501(8) 0.0586(9) Uani 1 1 d . .
O14 O 0.44647(14) -0.2795(6) 0.70804(8) 0.0496(8) Uani 1 1 d . .
O15 O 0.67302(14) -0.0493(8) 0.69582(10) 0.0789(13) Uani 1 1 d . .
O16 O 0.0734(2) -0.0607(13) 0.55455(18) 0.1236(19) Uani 1 1 d . .

loop_
_atom_site_aniso_label
_atom_site_aniso_U_11
_atom_site_aniso_U_22
_atom_site_aniso_U_33
_atom_site_aniso_U_23
_atom_site_aniso_U_13
_atom_site_aniso_U_12
C1 0.038(2) 0.039(2) 0.035(2) 0.0036(19) -0.0013(19) -0.003(2)
C2 0.043(3) 0.074(4) 0.034(3) -0.003(3) 0.005(2) -0.012(3)
C3 0.050(3) 0.089(4) 0.032(3) 0.011(3) 0.001(2) -0.002(3)
C4 0.042(3) 0.070(4) 0.041(3) 0.024(3) 0.000(2) -0.007(3)
C5 0.041(2) 0.042(3) 0.048(3) 0.011(2) -0.001(2) -0.008(2)
C6 0.089(5) 0.152(7) 0.064(4) 0.055(5) -0.015(4) 0.014(5)
C7 0.040(2) 0.035(2) 0.037(2) 0.0054(19) -0.0044(19) -0.0036(19)
C8 0.043(2) 0.036(2) 0.033(2) 0.0065(19) 0.0003(19) -0.002(2)
C9 0.045(3) 0.042(3) 0.044(3) -0.002(2) -0.002(2) 0.005(2)
C10 0.048(3) 0.059(3) 0.043(3) -0.007(2) -0.007(2) -0.006(3)
C11 0.037(3) 0.057(3) 0.038(2) 0.004(2) -0.002(2) -0.001(2)
C12 0.045(3) 0.046(3) 0.046(3) 0.003(2) -0.001(2) 0.007(2)
C13 0.047(3) 0.045(3) 0.039(3) -0.002(2) -0.007(2) 0.001(2)
C14 0.049(3) 0.085(4) 0.078(4) 0.003(3) -0.012(3) 0.014(3)
C15 0.037(2) 0.039(2) 0.044(3) 0.005(2) -0.005(2) -0.0045(19)
C16 0.043(3) 0.039(3) 0.037(3) 0.008(2) 0.000(2) 0.005(2)
C17 0.072(3) 0.053(3) 0.033(3) 0.005(2) -0.004(2) 0.015(3)
C18 0.071(3) 0.058(3) 0.038(3) 0.015(2) 0.008(2) 0.020(3)
C19 0.075(4) 0.062(3) 0.043(3) 0.010(3) 0.015(3) 0.020(3)
C20 0.059(3) 0.062(3) 0.053(3) 0.017(3) 0.015(3) 0.024(3)
C21 0.129(6) 0.102(5) 0.046(4) 0.018(3) 0.042(4) 0.039(4)
C22 0.046(3) 0.044(3) 0.034(2) -0.0022(19) 0.000(2) -0.002(2)
C23 0.041(3) 0.050(3) 0.038(2) -0.004(2) 0.001(2) 0.002(2)
C24 0.038(3) 0.057(3) 0.035(2) 0.000(2) 0.0027(19) -0.006(2)
C25 0.051(3) 0.076(4) 0.070(4) 0.004(3) -0.003(3) -0.002(3)
C26 0.048(4) 0.126(6) 0.098(5) 0.015(5) -0.020(4) -0.015(4)
C27 0.067(5) 0.132(7) 0.067(4) 0.032(4) -0.032(3) -0.052(5)
C28 0.080(5) 0.098(5) 0.050(4) -0.014(3) -0.007(3) -0.032(4)
C29 0.051(3) 0.069(4) 0.047(3) -0.009(3) 0.002(2) -0.005(3)
C30 0.162(9) 0.261(13) 0.114(8) 0.019(8) -0.083(7) -0.116(9)
C31 0.040(2) 0.039(2) 0.028(2) 0.0014(18) 0.0009(19) -0.0030(19)
C32 0.036(2) 0.038(2) 0.042(3) 0.007(2) 0.001(2) 0.002(2)
C33 0.061(3) 0.060(3) 0.047(3) 0.019(2) 0.014(3) 0.022(3)
C34 0.069(4) 0.068(3) 0.041(3) 0.014(3) 0.019(3) 0.028(3)
C35 0.070(3) 0.063(3) 0.033(2) 0.009(2) 0.007(2) 0.018(3)
C36 0.067(3) 0.049(3) 0.037(3) 0.006(2) -0.005(2) 0.012(3)
C37 0.122(6) 0.111(5) 0.044(4) 0.025(3) 0.032(4) 0.041(4)
C38 0.040(2) 0.035(2) 0.029(2) -0.0028(18) 0.0029(18) 0.006(2)
C39 0.036(2) 0.051(3) 0.029(2) -0.005(2) 0.0010(18) -0.001(2)
C40 0.042(3) 0.045(3) 0.044(3) -0.007(2) 0.000(2) 0.001(2)
C41 0.038(3) 0.060(3) 0.038(2) 0.009(2) -0.003(2) -0.008(2)
C42 0.049(3) 0.073(4) 0.046(3) -0.006(3) 0.003(2) -0.015(3)
C43 0.085(5) 0.107(5) 0.043(3) -0.001(3) -0.002(3) -0.045(4)
C44 0.039(3) 0.124(6) 0.076(4) 0.034(4) -0.027(3) -0.026(4)
C45 0.048(4) 0.103(5) 0.108(6) 0.020(5) -0.026(4) -0.006(4)
C46 0.044(3) 0.069(4) 0.081(4) 0.006(3) -0.006(3) 0.001(3)
C47 0.217(13) 0.139(9) 0.116(8) -0.009(7) 0.055(8) -0.049(9)
C48 0.038(2) 0.033(2) 0.033(2) -0.0007(18) 0.0002(18) -0.0055(19)
C49 0.040(2) 0.037(2) 0.029(2) 0.0016(18) 0.0006(18) -0.0004(19)
C50 0.039(2) 0.044(3) 0.036(2) 0.010(2) 0.0031(19) -0.007(2)
C51 0.056(3) 0.062(3) 0.025(2) 0.002(2) 0.001(2) -0.001(3)
C52 0.046(3) 0.049(3) 0.034(3) -0.004(2) 0.008(2) -0.007(2)
C53 0.090(5) 0.094(5) 0.042(3) 0.016(3) -0.013(3) 0.024(4)
C54 0.034(2) 0.039(2) 0.033(2) 0.0030(19) 0.0030(18) -0.0006(19)
C55 0.046(3) 0.043(3) 0.041(3) -0.009(2) 0.000(2) -0.001(2)
C56 0.047(3) 0.057(3) 0.051(3) -0.007(2) -0.001(2) 0.009(2)
C57 0.039(3) 0.068(3) 0.040(2) -0.007(2) -0.004(2) 0.007(2)
C58 0.047(3) 0.068(3) 0.055(3) -0.028(3) -0.001(2) -0.005(3)
C59 0.044(3) 0.048(3) 0.052(3) -0.017(2) 0.002(2) 0.006(2)
C60 0.049(3) 0.105(5) 0.075(4) -0.002(4) -0.009(3) 0.016(3)
O1 0.055(2) 0.0491(19) 0.0302(17) -0.0034(14) -0.0028(14) 0.0016(16)
O2 0.061(2) 0.096(3) 0.0419(19) -0.015(2) 0.0045(17) 0.000(2)
O3 0.058(2) 0.085(3) 0.058(2) 0.039(2) -0.0021(19) 0.003(2)
O4 0.045(2) 0.087(3) 0.055(2) -0.0076(19) -0.0110(16) 0.0056(19)
O5 0.058(2) 0.0471(19) 0.0326(15) 0.0057(14) -0.0002(14) 0.0099(15)
O6 0.111(3) 0.069(3) 0.044(2) 0.0086(19) 0.005(2) 0.051(2)
O7 0.118(4) 0.089(3) 0.055(2) 0.024(2) 0.039(2) 0.056(3)
O8 0.120(5) 0.220(7) 0.126(5) 0.014(5) -0.063(4) -0.080(5)
O9 0.0610(19) 0.0456(18) 0.0326(16) 0.0039(14) 0.0018(14) 0.0102(16)
O10 0.110(3) 0.068(3) 0.046(2) 0.0045(18) 0.004(2) 0.048(2)
O11 0.120(3) 0.101(3) 0.048(2) 0.027(2) 0.039(2) 0.064(3)
O12 0.0503(18) 0.0422(18) 0.0337(17) -0.0065(13) -0.0008(14) 0.0036(14)
O13 0.067(2) 0.065(2) 0.0442(19) -0.0124(18) 0.0100(16) 0.0062(19)
O14 0.056(2) 0.055(2) 0.0382(18) 0.0134(15) -0.0012(15) 0.0038(16)
O15 0.042(2) 0.120(3) 0.075(2) -0.036(3) -0.0167(18) 0.017(2)
O16 0.103(4) 0.140(5) 0.128(5) 0.005(4) -0.038(3) -0.018(4)

loop_
_atom_type_symbol
_atom_type_description
_atom_type_scat_dispersion_real
_atom_type_scat_dispersion_imag
_atom_type_scat_source
C C 0.0033 0.0016 'International Tables Vol C Tables 4.2.6.8 and 6.1.1.4'
H H 0.0000 0.0000 'International Tables Vol C Tables 4.2.6.8 and 6.1.1.4'
O O 0.0106 0.0060 'International Tables Vol C Tables 4.2.6.8 and 6.1.1.4'

loop_
_geom_angle_atom_site_label_1
_geom_angle_atom_site_label_2
_geom_angle_atom_site_label_3
_geom_angle
O1 C1 C22 108.2(3)
O1 C1 C5 118.0(4)
C22 C1 C5 112.7(4)
O1 C1 C15 113.3(3)
C22 C1 C15 115.4(4)
C5 C1 C15 88.4(3)
O2 C2 O1 115.4(5)
O2 C2 C3 124.7(5)
O1 C2 C3 119.9(5)
C4 C3 C2 122.5(5)
C4 C3 H3 118.7
C2 C3 H3 118.7
C3 C4 O3 128.2(5)
C3 C4 C5 122.2(5)
O3 C4 C5 109.6(5)
C4 C5 C1 114.6(4)
C4 C5 C7 115.0(4)
C1 C5 C7 90.1(3)
C4 C5 H5 111.8
C1 C5 H5 111.8
C7 C5 H5 111.8
O3 C6 H6A 109.5
O3 C6 H6B 109.5
H6A C6 H6B 109.5
O3 C6 H6C 109.5
H6A C6 H6C 109.5
H6B C6 H6C 109.5
C8 C7 C15 118.8(4)
C8 C7 C5 120.4(3)
C15 C7 C5 88.6(3)
C8 C7 H7 109.1
C15 C7 H7 109.1
C5 C7 H7 109.1
C13 C8 C9 117.6(4)
C13 C8 C7 119.7(4)
C9 C8 C7 122.5(4)
C10 C9 C8 120.8(4)
C10 C9 H9 119.6
C8 C9 H9 119.6
C9 C10 C11 120.5(4)
C9 C10 H10 119.7
C11 C10 H10 119.7
O4 C11 C12 124.5(4)
O4 C11 C10 115.6(4)
C12 C11 C10 119.9(4)
C11 C12 C13 119.2(4)
C11 C12 H12 120.4
C13 C12 H12 120.4
C8 C13 C12 121.9(4)
C8 C13 H13 119.0
C12 C13 H13 119.0
O4 C14 H14A 109.5
O4 C14 H14B 109.5
H14A C14 H14B 109.5
O4 C14 H14C 109.5
H14A C14 H14C 109.5
H14B C14 H14C 109.5
C16 C15 C7 116.9(4)
C16 C15 C1 120.6(4)
C7 C15 C1 89.9(3)
C16 C15 H15 109.3
C7 C15 H15 109.3
C1 C15 H15 109.3
C20 C16 O5 121.2(4)
C20 C16 C15 126.5(4)
O5 C16 C15 112.4(4)
O6 C17 C18 127.8(5)
O6 C17 O5 114.8(4)
C18 C17 O5 117.4(4)
C19 C18 C17 120.8(4)
C19 C18 H18 119.6
C17 C18 H18 119.6
O7 C19 C18 126.8(5)
O7 C19 C20 113.2(4)
C18 C19 C20 120.0(5)
C16 C20 C19 119.6(5)
C16 C20 H20 120.2
C19 C20 H20 120.2
O7 C21 H21A 109.5
O7 C21 H21B 109.5
H21A C21 H21B 109.5
O7 C21 H21C 109.5
H21A C21 H21C 109.5
H21B C21 H21C 109.5
C23 C22 C1 125.2(4)
C23 C22 H22 117.4
C1 C22 H22 117.4
C22 C23 C24 127.1(4)
C22 C23 H23 116.4
C24 C23 H23 116.4
C29 C24 C25 116.8(5)
C29 C24 C23 123.9(4)
C25 C24 C23 119.3(5)
C26 C25 C24 122.4(6)
C26 C25 H25 118.8
C24 C25 H25 118.8
C27 C26 C25 119.5(7)
C27 C26 H26 120.3
C25 C26 H26 120.3
C26 C27 C28 120.3(6)
C26 C27 O8 114.0(8)
C28 C27 O8 125.7(9)
C27 C28 C29 119.9(6)
C27 C28 H28 120.1
C29 C28 H28 120.1
C24 C29 C28 121.1(5)
C24 C29 H29 119.4
C28 C29 H29 119.4
O8 C30 H30A 109.5
O8 C30 H30B 109.5
H30A C30 H30B 109.5
O8 C30 H30C 109.5
H30A C30 H30C 109.5
H30B C30 H30C 109.5
C32 C31 C49 116.7(4)
C32 C31 C38 120.7(4)
C49 C31 C38 90.1(3)
C32 C31 H31 109.3
C49 C31 H31 109.3
C38 C31 H31 109.3
C33 C32 O9 120.9(4)
C33 C32 C31 126.7(4)
O9 C32 C31 112.4(4)
C32 C33 C34 120.2(4)
C32 C33 H33 119.9
C34 C33 H33 119.9
O11 C34 C35 125.2(5)
O11 C34 C33 114.6(4)
C35 C34 C33 120.2(5)
C34 C35 C36 120.0(5)
C34 C35 H35 120.0
C36 C35 H35 120.0
O10 C36 O9 115.4(4)
O10 C36 C35 127.2(5)
O9 C36 C35 117.4(4)
O11 C37 H37A 109.5
O11 C37 H37B 109.5
H37A C37 H37B 109.5
O11 C37 H37C 109.5
H37A C37 H37C 109.5
H37B C37 H37C 109.5
O12 C38 C39 108.5(3)
O12 C38 C48 117.0(3)
C39 C38 C48 113.5(3)
O12 C38 C31 112.2(3)
C39 C38 C31 115.7(3)
C48 C38 C31 89.2(3)
C40 C39 C38 125.5(4)
C40 C39 H39 117.3
C38 C39 H39 117.3
C39 C40 C41 127.2(4)
C39 C40 H40 116.4
C41 C40 H40 116.4
C46 C41 C42 117.9(5)
C46 C41 C40 119.1(5)
C42 C41 C40 122.9(4)
C41 C42 C43 119.6(6)
C41 C42 H42 120.2
C43 C42 H42 120.2
C44 C43 C42 118.9(6)
C44 C43 H43 120.5
C42 C43 H43 120.5
C45 C44 C43 121.1(5)
C45 C44 O16 113.3(7)
C43 C44 O16 125.6(8)
C44 C45 C46 119.7(6)
C44 C45 H45 120.1
C46 C45 H45 120.1
C45 C46 C41 122.7(6)
C45 C46 H46 118.7
C41 C46 H46 118.7
O16 C47 H47A 109.5
O16 C47 H47B 109.5
H47A C47 H47B 109.5
O16 C47 H47C 109.5
H47A C47 H47C 109.5
H47B C47 H47C 109.5
C50 C48 C38 115.3(4)
C50 C48 C49 115.9(3)
C38 C48 C49 90.0(3)
C50 C48 H48 111.3
C38 C48 H48 111.3
C49 C48 H48 111.3
C54 C49 C31 118.9(4)
C54 C49 C48 119.5(3)
C31 C49 C48 88.9(3)
C54 C49 H49 109.3
C31 C49 H49 109.3
C48 C49 H49 109.3
C51 C50 O14 127.7(4)
C51 C50 C48 122.1(4)
O14 C50 C48 110.2(4)
C50 C51 C52 122.5(4)
C50 C51 H51 118.7
C52 C51 H51 118.7
O13 C52 O12 116.0(4)
O13 C52 C51 124.3(4)
O12 C52 C51 119.7(4)
O14 C53 H53A 109.5
O14 C53 H53B 109.5
H53A C53 H53B 109.5
O14 C53 H53C 109.5
H53A C53 H53C 109.5
H53B C53 H53C 109.5
C59 C54 C55 117.1(4)
C59 C54 C49 122.5(4)
C55 C54 C49 120.4(4)
C54 C55 C56 122.3(4)
C54 C55 H55 118.8
C56 C55 H55 118.8
C57 C56 C55 118.7(5)
C57 C56 H56 120.7
C55 C56 H56 120.7
C56 C57 O15 123.9(4)
C56 C57 C58 120.4(4)
O15 C57 C58 115.8(4)
C57 C58 C59 119.7(4)
C57 C58 H58 120.1
C59 C58 H58 120.1
C54 C59 C58 121.7(4)
C54 C59 H59 119.1
C58 C59 H59 119.1
O15 C60 H60A 109.5
O15 C60 H60B 109.5
H60A C60 H60B 109.5
O15 C60 H60C 109.5
H60A C60 H60C 109.5
H60B C60 H60C 109.5
C2 O1 C1 122.0(4)
C4 O3 C6 117.2(5)
C11 O4 C14 118.5(4)
C16 O5 C17 120.9(4)
C19 O7 C21 117.2(4)
C30 O8 C27 127.2(10)
C32 O9 C36 121.3(4)
C34 O11 C37 118.6(4)
C52 O12 C38 122.9(3)
C50 O14 C53 117.8(4)
C57 O15 C60 118.3(4)
C47 O16 C44 113.1(10)

loop_
_geom_bond_atom_site_label_1
_geom_bond_atom_site_label_2
_geom_bond_distance
C1 O1 1.429(5)
C1 C22 1.498(6)
C1 C5 1.539(6)
C1 C15 1.563(6)
C2 O2 1.207(6)
C2 O1 1.372(6)
C2 C3 1.445(8)
C3 C4 1.320(7)
C3 H3 0.9300
C4 O3 1.349(6)
C4 C5 1.488(7)
C5 C7 1.557(6)
C5 H5 0.9800
C6 O3 1.420(8)
C6 H6A 0.9600
C6 H6B 0.9600
C6 H6C 0.9600
C7 C8 1.513(6)
C7 C15 1.540(6)
C7 H7 0.9800
C8 C13 1.379(6)
C8 C9 1.397(6)
C9 C10 1.378(6)
C9 H9 0.9300
C10 C11 1.380(7)
C10 H10 0.9300
C11 O4 1.372(5)
C11 C12 1.374(7)
C12 C13 1.396(6)
C12 H12 0.9300
C13 H13 0.9300
C14 O4 1.420(7)
C14 H14A 0.9600
C14 H14B 0.9600
C14 H14C 0.9600
C15 C16 1.494(6)
C15 H15 0.9800
C16 C20 1.327(7)
C16 O5 1.363(5)
C17 O6 1.208(6)
C17 C18 1.398(7)
C17 O5 1.411(6)
C18 C19 1.345(7)
C18 H18 0.9300
C19 O7 1.345(6)
C19 C20 1.427(7)
C20 H20 0.9300
C21 O7 1.456(7)
C21 H21A 0.9600
C21 H21B 0.9600
C21 H21C 0.9600
C22 C23 1.312(6)
C22 H22 0.9300
C23 C24 1.469(6)
C23 H23 0.9300
C24 C29 1.373(7)
C24 C25 1.381(7)
C25 C26 1.378(9)
C25 H25 0.9300
C26 C27 1.346(11)
C26 H26 0.9300
C27 C28 1.366(10)
C27 O8 1.376(8)
C28 C29 1.390(8)
C28 H28 0.9300
C29 H29 0.9300
C30 O8 1.216(13)
C30 H30A 0.9600
C30 H30B 0.9600
C30 H30C 0.9600
C31 C32 1.481(6)
C31 C49 1.547(6)
C31 C38 1.569(6)
C31 H31 0.9800
C32 C33 1.321(7)
C32 O9 1.372(5)
C33 C34 1.430(7)
C33 H33 0.9300
C34 O11 1.335(6)
C34 C35 1.353(7)
C35 C36 1.420(7)
C35 H35 0.9300
C36 O10 1.200(6)
C36 O9 1.406(5)
C37 O11 1.440(7)
C37 H37A 0.9600
C37 H37B 0.9600
C37 H37C 0.9600
C38 O12 1.440(5)
C38 C39 1.499(6)
C38 C48 1.546(6)
C39 C40 1.311(6)
C39 H39 0.9300
C40 C41 1.464(6)
C40 H40 0.9300
C41 C46 1.388(7)
C41 C42 1.389(7)
C42 C43 1.406(8)
C42 H42 0.9300
C43 C44 1.400(10)
C43 H43 0.9300
C44 C45 1.337(10)
C44 O16 1.409(7)
C45 C46 1.357(8)
C45 H45 0.9300
C46 H46 0.9300
C47 O16 1.255(11)
C47 H47A 0.9600
C47 H47B 0.9600
C47 H47C 0.9600
C48 C50 1.471(6)
C48 C49 1.574(6)
C48 H48 0.9800
C49 C54 1.503(6)
C49 H49 0.9800
C50 C51 1.332(6)
C50 O14 1.338(5)
C51 C52 1.443(7)
C51 H51 0.9300
C52 O13 1.208(5)
C52 O12 1.356(5)
C53 O14 1.454(6)
C53 H53A 0.9600
C53 H53B 0.9600
C53 H53C 0.9600
C54 C59 1.379(6)
C54 C55 1.385(6)
C55 C56 1.392(7)
C55 H55 0.9300
C56 C57 1.373(7)
C56 H56 0.9300
C57 O15 1.373(6)
C57 C58 1.379(7)
C58 C59 1.381(6)
C58 H58 0.9300
C59 H59 0.9300
C60 O15 1.420(7)
C60 H60A 0.9600
C60 H60B 0.9600
C60 H60C 0.9600

loop_
_geom_torsion_atom_site_label_1
_geom_torsion_atom_site_label_2
_geom_torsion_atom_site_label_3
_geom_torsion_atom_site_label_4
_geom_torsion
O2 C2 C3 C4 -174.2(5)
O1 C2 C3 C4 6.1(7)
C2 C3 C4 O3 179.0(4)
C2 C3 C4 C5 -1.9(7)
C3 C4 C5 C1 -6.4(6)
O3 C4 C5 C1 172.9(4)
C3 C4 C5 C7 -108.8(5)
O3 C4 C5 C7 70.5(5)
O1 C1 C5 C4 10.7(5)
C22 C1 C5 C4 138.1(4)
C15 C1 C5 C4 -105.0(4)
O1 C1 C5 C7 128.5(4)
C22 C1 C5 C7 -104.2(4)
C15 C1 C5 C7 12.7(3)
C4 C5 C7 C8 -18.5(6)
C1 C5 C7 C8 -135.9(4)
C4 C5 C7 C15 104.4(4)
C1 C5 C7 C15 -12.9(3)
C15 C7 C8 C13 144.9(4)
C5 C7 C8 C13 -108.1(5)
C15 C7 C8 C9 -40.6(6)
C5 C7 C8 C9 66.3(5)
C13 C8 C9 C10 -0.1(6)
C7 C8 C9 C10 -174.7(4)
C8 C9 C10 C11 0.5(7)
C9 C10 C11 O4 -179.2(4)
C9 C10 C11 C12 -0.8(7)
O4 C11 C12 C13 179.0(4)
C10 C11 C12 C13 0.8(7)
C9 C8 C13 C12 0.1(6)
C7 C8 C13 C12 174.9(4)
C11 C12 C13 C8 -0.5(7)
C8 C7 C15 C16 -98.1(5)
C5 C7 C15 C16 137.5(4)
C8 C7 C15 C1 137.1(4)
C5 C7 C15 C1 12.7(3)
O1 C1 C15 C16 105.5(5)
C22 C1 C15 C16 -20.0(6)
C5 C1 C15 C16 -134.5(4)
O1 C1 C15 C7 -132.9(3)
C22 C1 C15 C7 101.6(4)
C5 C1 C15 C7 -12.9(3)
C7 C15 C16 C20 10.8(7)
C1 C15 C16 C20 118.2(6)
C7 C15 C16 O5 -171.0(3)
C1 C15 C16 O5 -63.7(5)
O6 C17 C18 C19 176.4(6)
O5 C17 C18 C19 -3.0(8)
C17 C18 C19 O7 -178.4(6)
C17 C18 C19 C20 1.4(9)
O5 C16 C20 C19 0.2(8)
C15 C16 C20 C19 178.1(5)
O7 C19 C20 C16 179.9(5)
C18 C19 C20 C16 0.1(9)
O1 C1 C22 C23 3.9(6)
C5 C1 C22 C23 -128.4(5)
C15 C1 C22 C23 132.0(5)
C1 C22 C23 C24 175.8(4)
C22 C23 C24 C29 -15.0(8)
C22 C23 C24 C25 166.7(5)
C29 C24 C25 C26 0.0(8)
C23 C24 C25 C26 178.5(5)
C24 C25 C26 C27 0.0(10)
C25 C26 C27 C28 -0.5(10)
C25 C26 C27 O8 -178.9(6)
C26 C27 C28 C29 0.9(10)
O8 C27 C28 C29 179.2(6)
C25 C24 C29 C28 0.4(8)
C23 C24 C29 C28 -178.0(5)
C27 C28 C29 C24 -0.9(9)
C49 C31 C32 C33 -10.2(7)
C38 C31 C32 C33 -117.7(5)
C49 C31 C32 O9 171.0(3)
C38 C31 C32 O9 63.5(5)
O9 C32 C33 C34 -0.2(8)
C31 C32 C33 C34 -179.0(5)
C32 C33 C34 O11 179.3(5)
C32 C33 C34 C35 -0.1(9)
O11 C34 C35 C36 179.3(6)
C33 C34 C35 C36 -1.3(9)
C34 C35 C36 O10 -176.9(6)
C34 C35 C36 O9 2.9(8)
C32 C31 C38 O12 -109.3(4)
C49 C31 C38 O12 129.2(3)
C32 C31 C38 C39 15.9(6)
C49 C31 C38 C39 -105.6(4)
C32 C31 C38 C48 131.7(4)
C49 C31 C38 C48 10.1(3)
O12 C38 C39 C40 0.3(6)
C48 C38 C39 C40 132.2(5)
C31 C38 C39 C40 -126.7(5)
C38 C39 C40 C41 -176.6(4)
C39 C40 C41 C46 -167.1(5)
C39 C40 C41 C42 15.3(8)
C46 C41 C42 C43 1.5(7)
C40 C41 C42 C43 179.2(5)
C41 C42 C43 C44 -1.5(8)
C42 C43 C44 C45 0.5(9)
C42 C43 C44 O16 -177.6(6)
C43 C44 C45 C46 0.6(10)
O16 C44 C45 C46 178.8(6)
C44 C45 C46 C41 -0.6(10)
C42 C41 C46 C45 -0.5(8)
C40 C41 C46 C45 -178.2(5)
O12 C38 C48 C50 -5.6(5)
C39 C38 C48 C50 -133.2(4)
C31 C38 C48 C50 109.0(4)
O12 C38 C48 C49 -124.6(4)
C39 C38 C48 C49 107.8(4)
C31 C38 C48 C49 -10.0(3)
C32 C31 C49 C54 101.6(4)
C38 C31 C49 C54 -133.4(4)
C32 C31 C49 C48 -134.9(4)
C38 C31 C49 C48 -10.0(3)
C50 C48 C49 C54 14.7(6)
C38 C48 C49 C54 133.1(4)
C50 C48 C49 C31 -108.3(4)
C38 C48 C49 C31 10.1(3)
C38 C48 C50 C51 6.2(6)
C49 C48 C50 C51 109.5(5)
C38 C48 C50 O14 -174.4(3)
C49 C48 C50 O14 -71.1(5)
O14 C50 C51 C52 179.5(4)
C48 C50 C51 C52 -1.3(7)
C50 C51 C52 O13 175.6(4)
C50 C51 C52 O12 -4.6(7)
C31 C49 C54 C59 38.2(6)
C48 C49 C54 C59 -68.6(6)
C31 C49 C54 C55 -143.7(4)
C48 C49 C54 C55 109.6(4)
C59 C54 C55 C56 0.7(7)
C49 C54 C55 C56 -177.6(4)
C54 C55 C56 C57 0.2(7)
C55 C56 C57 O15 -179.4(5)
C55 C56 C57 C58 0.4(8)
C56 C57 C58 C59 -1.8(8)
O15 C57 C58 C59 178.0(5)
C55 C54 C59 C58 -2.1(7)
C49 C54 C59 C58 176.1(4)
C57 C58 C59 C54 2.7(8)
O2 C2 O1 C1 179.3(4)
C3 C2 O1 C1 -1.0(6)
C22 C1 O1 C2 -136.8(4)
C5 C1 O1 C2 -7.4(5)
C15 C1 O1 C2 93.9(5)
C3 C4 O3 C6 5.3(8)
C5 C4 O3 C6 -173.9(5)
C12 C11 O4 C14 2.4(7)
C10 C11 O4 C14 -179.3(5)
C20 C16 O5 C17 -1.9(7)
C15 C16 O5 C17 179.8(4)
O6 C17 O5 C16 -176.2(5)
C18 C17 O5 C16 3.3(7)
C18 C19 O7 C21 -6.3(10)
C20 C19 O7 C21 173.9(6)
C26 C27 O8 C30 179.9(10)
C28 C27 O8 C30 1.5(14)
C33 C32 O9 C36 1.9(7)
C31 C32 O9 C36 -179.2(4)
O10 C36 O9 C32 176.6(4)
C35 C36 O9 C32 -3.2(7)
C35 C34 O11 C37 5.2(10)
C33 C34 O11 C37 -174.1(6)
O13 C52 O12 C38 -175.3(4)
C51 C52 O12 C38 4.8(6)
C39 C38 O12 C52 130.3(4)
C48 C38 O12 C52 0.3(6)
C31 C38 O12 C52 -100.7(4)
C51 C50 O14 C53 -6.9(7)
C48 C50 O14 C53 173.8(4)
C56 C57 O15 C60 4.2(8)
C58 C57 O15 C60 -175.6(5)
C45 C44 O16 C47 179.9(8)
C43 C44 O16 C47 -1.9(11)
